data_7234320
loop_
_publ_author_name
'Kseniya Yu. Maryunina'
'Xiao Zhang'
'Sadafumi Nishihara'
'Katsuya Inoue'
'Vitaly A. Morozov'
'Galina V. Romanenko'
'Victor I. Ovcharenko'

_publ_section_title
;
 A heterospin pressure sensor
;
_journal_name_full 'Journal of Materials Chemistry C'
_journal_page_first 7788
_journal_page_last 7791
_journal_paper_doi 10.1039/C5TC01005E
_journal_volume 3
_journal_year 2015
_chemical_formula_sum 'C21 H19 Cu F12 N4 O6'
_chemical_formula_weight 714.94
_space_group_crystal_system triclinic
_space_group_IT_number 2
_space_group_name_Hall '-P 1'
_space_group_name_H-M_alt 'P -1'
_atom_sites_solution_hydrogens geom
_cell_angle_alpha 84.871(2)
_cell_angle_beta 74.034(2)
_cell_angle_gamma 87.117(2)
_cell_formula_units_Z 4
_cell_length_a 12.2761(6)
_cell_length_b 15.8132(7)
_cell_length_c 15.8350(8)
_cell_measurement_temperature 306(2)
_cell_volume 2942.5(2)
_computing_structure_refinement 'SHELXL-2014/6 (Sheldrick, 2014)'
_diffrn_ambient_temperature 306(2)
_diffrn_measured_fraction_theta_full 0.999
_diffrn_measured_fraction_theta_max 0.995
_diffrn_radiation_type MoK\a
_diffrn_radiation_wavelength 0.71073
_diffrn_reflns_av_R_equivalents 0.0630
_diffrn_reflns_av_unetI/netI 0.0819
_diffrn_reflns_Laue_measured_fraction_full 0.999
_diffrn_reflns_Laue_measured_fraction_max 0.995
_diffrn_reflns_limit_h_max 16
_diffrn_reflns_limit_h_min -16
_diffrn_reflns_limit_k_max 21
_diffrn_reflns_limit_k_min -20
_diffrn_reflns_limit_l_max 21
_diffrn_reflns_limit_l_min -20
_diffrn_reflns_number 74357
_diffrn_reflns_point_group_measured_fraction_full 0.999
_diffrn_reflns_point_group_measured_fraction_max 0.995
_diffrn_reflns_theta_full 25.242
_diffrn_reflns_theta_max 28.303
_diffrn_reflns_theta_min 2.750
_exptl_absorpt_coefficient_mu 0.860
_exptl_crystal_colour dark
_exptl_crystal_density_diffrn 1.614
_exptl_crystal_description prism
_exptl_crystal_F_000 1432
_exptl_crystal_size_max 0.30
_exptl_crystal_size_mid 0.08
_exptl_crystal_size_min 0.08
_refine_diff_density_max 0.351
_refine_diff_density_min -0.284
_refine_diff_density_rms 0.051
_refine_ls_extinction_coef .
_refine_ls_extinction_method none
_refine_ls_goodness_of_fit_ref 1.049
_refine_ls_hydrogen_treatment constr
_refine_ls_matrix_type full
_refine_ls_number_parameters 999
_refine_ls_number_reflns 14542
_refine_ls_number_restraints 0
_refine_ls_restrained_S_all 1.049
_refine_ls_R_factor_all 0.1670
_refine_ls_R_factor_gt 0.0656
_refine_ls_shift/su_max 0.001
_refine_ls_shift/su_mean 0.000
_refine_ls_structure_factor_coef Fsqd
_refine_ls_weighting_details 'w=1/[\s^2^(Fo^2^)+(0.0445P)^2^+1.1737P] where P=(Fo^2^+2Fc^2^)/3'
_refine_ls_weighting_scheme calc
_refine_ls_wR_factor_gt 0.1074
_refine_ls_wR_factor_ref 0.1337
_reflns_Friedel_coverage 0.000
_reflns_Friedel_fraction_full .
_reflns_Friedel_fraction_max .
_reflns_number_gt 7050
_reflns_number_total 14542
_reflns_threshold_expression 'I > 2\s(I)'
_cod_data_source_file J-Mater-Chem-C-2015-3-7788.cif
_cod_data_source_block 222_XIVa-RTbefore350
_cod_original_formula_sum 'C21 H19 Cu1 F12 N4 O6'
_cod_database_code 7234320
_shelx_space_group_comment
;
The symmetry employed for this shelxl refinement is uniquely defined
by the following loop, which should always be used as a source of
symmetry information in preference to the above space-group names.
They are only intended as comments.
;
_shelxl_version_number 2014/6

loop_
_space_group_symop_operation_xyz
'x, y, z'
'-x, -y, -z'

loop_
_atom_site_label
_atom_site_type_symbol
_atom_site_fract_x
_atom_site_fract_y
_atom_site_fract_z
_atom_site_U_iso_or_equiv
_atom_site_adp_type
_atom_site_occupancy
_atom_site_site_symmetry_order
_atom_site_calc_flag
_atom_site_refinement_flags_posn
_atom_site_refinement_flags_adp
_atom_site_refinement_flags_occupancy
_atom_site_disorder_assembly
_atom_site_disorder_group
Cu1 Cu 0.34294(3) 0.41008(3) 0.30433(3) 0.05595(14) Uani 1 1 d . . . . .
O1 O 0.2166(2) 0.35072(15) 0.28382(16) 0.0640(6) Uani 1 1 d . . . . .
C1 C 0.0336(5) 0.3097(5) 0.2976(4) 0.0943(15) Uani 1 1 d . . . . .
F1 F 0.0549(12) 0.2215(7) 0.3072(7) 0.108(3) Uani 0.5 1 d . . P A 1
F2 F 0.0515(11) 0.3254(12) 0.2167(8) 0.142(6) Uani 0.5 1 d . . P A 1
F3 F -0.0711(14) 0.3212(12) 0.3381(12) 0.130(8) Uani 0.5 1 d . . P A 1
F1A F 0.0621(12) 0.2494(12) 0.2524(13) 0.189(9) Uani 0.5 1 d . . P A 2
F2A F 0.0005(13) 0.3755(9) 0.2434(12) 0.158(5) Uani 0.5 1 d . . P A 2
F3A F -0.0630(15) 0.2971(13) 0.3568(14) 0.138(8) Uani 0.5 1 d . . P A 2
C2 C 0.1199(3) 0.3469(2) 0.3360(3) 0.0599(9) Uani 1 1 d . . . . .
C3 C 0.0854(3) 0.3709(2) 0.4207(3) 0.0612(9) Uani 1 1 d . . . . .
H3A H 0.0094 0.3666 0.4517 0.073 Uiso 1 1 calc R U . . .
C4 C 0.1601(3) 0.4013(2) 0.4613(2) 0.0537(8) Uani 1 1 d . . . . .
C5 C 0.1139(4) 0.4224(4) 0.5566(3) 0.0749(12) Uani 1 1 d . . . . .
F4 F 0.1347(17) 0.3558(11) 0.6092(11) 0.189(9) Uani 0.5 1 d . . P B 1
F5 F 0.0036(15) 0.4331(11) 0.5785(13) 0.086(4) Uani 0.5 1 d . . P B 1
F6 F 0.1422(15) 0.4884(11) 0.5708(10) 0.166(7) Uani 0.5 1 d . . P B 1
F4A F 0.1650(12) 0.3824(9) 0.6100(11) 0.086(3) Uani 0.5 1 d . . P B 2
F5A F 0.0044(16) 0.4152(12) 0.5914(15) 0.116(7) Uani 0.5 1 d . . P B 2
F6A F 0.1438(9) 0.5060(6) 0.5658(8) 0.072(3) Uani 0.5 1 d . . P B 2
O2 O 0.26345(19) 0.41388(15) 0.43007(15) 0.0602(6) Uani 1 1 d . . . . .
O3 O 0.4200(2) 0.39017(15) 0.18221(16) 0.0694(7) Uani 1 1 d . . . . .
C6 C 0.5627(9) 0.3760(7) 0.0523(5) 0.127(2) Uani 1 1 d . . . . .
F9 F 0.629(3) 0.428(2) -0.0022(17) 0.228(14) Uani 0.5 1 d . . P C 1
F7 F 0.620(3) 0.3053(15) 0.0545(14) 0.200(8) Uani 0.5 1 d . . P C 1
F8 F 0.4916(17) 0.365(3) 0.0204(12) 0.179(12) Uani 0.5 1 d . . P C 1
F7A F 0.539(4) 0.2939(13) 0.0557(12) 0.204(11) Uani 0.5 1 d . . P C 2
F8A F 0.490(4) 0.4121(19) 0.0016(16) 0.200(13) Uani 0.5 1 d . . P C 2
F9A F 0.6652(17) 0.392(3) 0.0150(16) 0.22(2) Uani 0.5 1 d . . P C 2
C7 C 0.5209(4) 0.4064(3) 0.1454(3) 0.0769(11) Uani 1 1 d . . . . .
C8 C 0.5957(4) 0.4448(3) 0.1796(3) 0.0939(14) Uani 1 1 d . . . . .
H8A H 0.6690 0.4537 0.1442 0.113 Uiso 1 1 calc R U . . .
C9 C 0.5671(3) 0.4705(2) 0.2632(3) 0.0744(11) Uani 1 1 d . . . . .
C10 C 0.6559(6) 0.5134(6) 0.2956(6) 0.113(2) Uani 1 1 d . . . . .
F10 F 0.6426(11) 0.4998(12) 0.3817(8) 0.118(4) Uani 0.5 1 d . . P D 1
F11 F 0.7603(8) 0.4993(13) 0.2538(12) 0.132(5) Uani 0.5 1 d . . P D 1
F12 F 0.6444(16) 0.5975(7) 0.2809(13) 0.149(7) Uani 0.5 1 d . . P D 1
F10A F 0.705(3) 0.4502(11) 0.334(3) 0.245(9) Uani 0.5 1 d . . P D 2
F11A F 0.742(3) 0.529(3) 0.2309(16) 0.288(17) Uani 0.5 1 d . . P D 2
F12A F 0.6267(15) 0.569(3) 0.336(3) 0.287(18) Uani 0.5 1 d . . P D 2
O4 O 0.4743(2) 0.46510(15) 0.31941(17) 0.0660(6) Uani 1 1 d . . . . .
Cu2 Cu 0.19668(3) 0.92704(3) 0.20439(3) 0.05706(14) Uani 1 1 d . . . . .
O5 O 0.1395(2) 0.88649(14) 0.32678(14) 0.0563(6) Uani 1 1 d . . . . .
C11 C 0.0202(5) 0.8603(4) 0.4669(3) 0.0869(13) Uani 1 1 d . . . . .
F13 F 0.1013(9) 0.868(2) 0.5008(9) 0.160(12) Uani 0.5 1 d . . P E 1
F14 F -0.0605(14) 0.8964(14) 0.5230(8) 0.133(4) Uani 0.5 1 d . . P E 1
F15 F 0.004(3) 0.7840(11) 0.4630(10) 0.217(12) Uani 0.5 1 d . . P E 1
F13A F 0.063(3) 0.9004(12) 0.5133(12) 0.206(13) Uani 0.5 1 d . . P E 2
F14A F -0.0890(10) 0.8434(14) 0.5040(10) 0.135(5) Uani 0.5 1 d . . P E 2
F15A F 0.0705(13) 0.7849(9) 0.4681(8) 0.111(5) Uani 0.5 1 d . . P E 2
C12 C 0.0432(3) 0.9044(2) 0.3740(2) 0.0569(9) Uani 1 1 d . . . . .
C13 C -0.0396(3) 0.9565(2) 0.3523(2) 0.0645(10) Uani 1 1 d . . . . .
H13A H -0.1076 0.9647 0.3949 0.077 Uiso 1 1 calc R U . . .
C14 C -0.0249(3) 0.9971(2) 0.2691(2) 0.0570(9) Uani 1 1 d . . . . .
C15 C -0.1225(4) 1.0532(4) 0.2522(4) 0.0805(12) Uani 1 1 d . . . . .
F16 F -0.159(2) 1.0161(14) 0.1925(19) 0.219(8) Uani 0.5 1 d . . P F 1
F17 F -0.0901(15) 1.1214(10) 0.2131(14) 0.150(9) Uani 0.5 1 d . . P F 1
F18 F -0.2072(14) 1.0607(16) 0.3137(11) 0.199(10) Uani 0.5 1 d . . P F 1
F16A F -0.2098(9) 1.0119(8) 0.2577(9) 0.109(4) Uani 0.5 1 d . . P F 2
F17A F -0.0997(12) 1.0995(14) 0.1810(11) 0.144(9) Uani 0.5 1 d . . P F 2
F18A F -0.1570(10) 1.1074(7) 0.3189(9) 0.116(5) Uani 0.5 1 d . . P F 2
O6 O 0.05877(19) 0.99352(14) 0.20388(15) 0.0571(6) Uani 1 1 d . . . . .
O7 O 0.3304(2) 0.85391(15) 0.20497(16) 0.0640(6) Uani 1 1 d . . . . .
C16 C 0.4996(5) 0.7761(5) 0.1574(4) 0.0865(14) Uani 1 1 d . . . . .
F19 F 0.4625(17) 0.6944(10) 0.1603(11) 0.097(4) Uani 0.5 1 d . . P G 1
F20 F 0.5910(10) 0.7791(12) 0.0960(11) 0.143(8) Uani 0.5 1 d . . P G 1
F21 F 0.5118(15) 0.7766(10) 0.2356(11) 0.139(7) Uani 0.5 1 d . . P G 1
F19A F 0.4676(16) 0.7102(13) 0.1959(15) 0.194(10) Uani 0.5 1 d . . P G 2
F20A F 0.5865(13) 0.7641(13) 0.0899(10) 0.135(7) Uani 0.5 1 d . . P G 2
F21A F 0.5513(15) 0.8189(10) 0.2074(13) 0.143(6) Uani 0.5 1 d . . P G 2
C17 C 0.4062(3) 0.8374(2) 0.1382(3) 0.0626(10) Uani 1 1 d . . . . .
C18 C 0.4151(3) 0.8658(3) 0.0521(3) 0.0756(11) Uani 1 1 d . . . . .
H18A H 0.4766 0.8470 0.0083 0.091 Uiso 1 1 calc R U . . .
C19 C 0.3368(3) 0.9209(2) 0.0282(2) 0.0606(9) Uani 1 1 d . . . . .
C20 C 0.3553(5) 0.9479(4) -0.0695(3) 0.0817(13) Uani 1 1 d . . . . .
F22 F 0.4599(14) 0.9674(12) -0.1064(11) 0.134(7) Uani 0.5 1 d . . P H 1
F23 F 0.327(2) 0.8900(12) -0.1109(14) 0.141(8) Uani 0.5 1 d . . P H 1
F24 F 0.314(2) 1.0055(11) -0.0788(12) 0.193(9) Uani 0.5 1 d . . P H 1
F22A F 0.4563(16) 0.9334(17) -0.1181(12) 0.184(10) Uani 0.5 1 d . . P H 2
F23A F 0.293(2) 0.9091(16) -0.1009(14) 0.181(10) Uani 0.5 1 d . . P H 2
F24A F 0.3109(13) 1.0343(10) -0.0864(12) 0.123(4) Uani 0.5 1 d . . P H 2
O8 O 0.2496(2) 0.95204(15) 0.07748(15) 0.0641(6) Uani 1 1 d . . . . .
O1R O 0.0795(2) 0.80658(16) 0.18723(19) 0.0858(8) Uani 1 1 d . . . . .
N1R N 0.0607(2) 0.74886(19) 0.14103(19) 0.0605(8) Uani 1 1 d . . . . .
C1R C -0.0029(4) 0.6836(3) 0.0370(3) 0.0798(12) Uani 1 1 d . . . . .
C2R C 0.0833(5) 0.6957(4) -0.0537(3) 0.136(2) Uani 1 1 d . . . . .
H2RA H 0.0507 0.7323 -0.0925 0.203 Uiso 1 1 calc R U . . .
H2RB H 0.1501 0.7208 -0.0477 0.203 Uiso 1 1 calc R U . . .
H2RC H 0.1031 0.6416 -0.0776 0.203 Uiso 1 1 calc R U . . .
C3R C -0.1060(5) 0.6426(3) 0.0273(4) 0.138(2) Uani 1 1 d . . . . .
H3RA H -0.1423 0.6803 -0.0082 0.206 Uiso 1 1 calc R U . . .
H3RB H -0.0839 0.5905 -0.0006 0.206 Uiso 1 1 calc R U . . .
H3RC H -0.1577 0.6307 0.0844 0.206 Uiso 1 1 calc R U . . .
C4R C -0.0238(3) 0.7641(2) 0.0878(3) 0.0681(10) Uani 1 1 d . . . . .
C5R C -0.1388(4) 0.7672(4) 0.1562(4) 0.1176(18) Uani 1 1 d . . . . .
H5RA H -0.1976 0.7768 0.1268 0.176 Uiso 1 1 calc R U . . .
H5RB H -0.1504 0.7141 0.1916 0.176 Uiso 1 1 calc R U . . .
H5RC H -0.1407 0.8124 0.1932 0.176 Uiso 1 1 calc R U . . .
C6R C -0.0021(5) 0.8482(3) 0.0339(3) 0.1143(18) Uani 1 1 d . . . . .
H6RA H -0.0561 0.8578 0.0000 0.172 Uiso 1 1 calc R U . . .
H6RB H -0.0096 0.8929 0.0725 0.172 Uiso 1 1 calc R U . . .
H6RC H 0.0731 0.8473 -0.0050 0.172 Uiso 1 1 calc R U . . .
N2R N 0.0555(3) 0.6263(2) 0.0920(2) 0.0776(10) Uani 1 1 d . . . . .
O2R O 0.0740(4) 0.5482(2) 0.0802(2) 0.1310(14) Uani 1 1 d . . . . .
C7R C 0.0953(3) 0.6686(2) 0.1460(2) 0.0550(9) Uani 1 1 d . . . . .
C8R C 0.1616(3) 0.6322(2) 0.2028(2) 0.0515(8) Uani 1 1 d . . . . .
C9R C 0.1912(3) 0.6711(2) 0.2673(2) 0.0561(9) Uani 1 1 d . . . . .
H9RA H 0.1742 0.7270 0.2812 0.067 Uiso 1 1 calc R U . . .
N3R N 0.2587(2) 0.53820(17) 0.27098(19) 0.0612(8) Uani 1 1 d . . . . .
N4R N 0.2484(2) 0.61420(18) 0.30611(18) 0.0556(7) Uani 1 1 d . . . . .
C10R C 0.2976(4) 0.6267(2) 0.3778(3) 0.0805(12) Uani 1 1 d . . . . .
H10A H 0.3343 0.5748 0.3931 0.121 Uiso 1 1 calc R U . . .
H10B H 0.3521 0.6707 0.3595 0.121 Uiso 1 1 calc R U . . .
H10C H 0.2388 0.6427 0.4282 0.121 Uiso 1 1 calc R U . . .
C11R C 0.2060(3) 0.5499(2) 0.2082(2) 0.0623(10) Uani 1 1 d . . . . .
H11A H 0.1996 0.5082 0.1722 0.075 Uiso 1 1 calc R U . . .
O1S O 0.4547(2) 1.27938(16) 0.33308(16) 0.0715(7) Uiso 1 1 d . . . . .
N1S N 0.4337(2) 1.22233(18) 0.39788(19) 0.0602(7) Uiso 1 1 d . . . . .
C1S C 0.4857(3) 1.2211(2) 0.4734(3) 0.0681(11) Uani 1 1 d . . . . .
C2S C 0.6085(3) 1.1909(3) 0.4371(3) 0.1078(16) Uani 1 1 d . . . . .
H2SA H 0.6466 1.1887 0.4828 0.162 Uiso 1 1 calc R U . . .
H2SB H 0.6101 1.1353 0.4169 0.162 Uiso 1 1 calc R U . . .
H2SC H 0.6461 1.2296 0.3889 0.162 Uiso 1 1 calc R U . . .
C3S C 0.4816(4) 1.3113(3) 0.5027(3) 0.0919(14) Uani 1 1 d . . . . .
H3SA H 0.5148 1.3108 0.5510 0.138 Uiso 1 1 calc R U . . .
H3SB H 0.5233 1.3482 0.4544 0.138 Uiso 1 1 calc R U . . .
H3SC H 0.4043 1.3314 0.5209 0.138 Uiso 1 1 calc R U . . .
C4S C 0.4110(3) 1.1566(2) 0.5396(2) 0.0667(10) Uani 1 1 d . . . . .
C5S C 0.4723(4) 1.0973(3) 0.5945(3) 0.0950(14) Uani 1 1 d . . . . .
H5SA H 0.4980 1.1297 0.6335 0.143 Uiso 1 1 calc R U . . .
H5SB H 0.4212 1.0550 0.6284 0.143 Uiso 1 1 calc R U . . .
H5SC H 0.5362 1.0701 0.5560 0.143 Uiso 1 1 calc R U . . .
C6S C 0.3063(4) 1.1958(3) 0.5992(3) 0.0885(13) Uani 1 1 d . . . . .
H6SA H 0.3278 1.2286 0.6398 0.133 Uiso 1 1 calc R U . . .
H6SB H 0.2674 1.2319 0.5643 0.133 Uiso 1 1 calc R U . . .
H6SC H 0.2570 1.1516 0.6313 0.133 Uiso 1 1 calc R U . . .
N2S N 0.3704(2) 1.10658(19) 0.47838(19) 0.0582(7) Uani 1 1 d . . . . .
O2S O 0.3195(2) 1.03643(16) 0.50409(16) 0.0722(7) Uani 1 1 d . . . . .
C7S C 0.3797(3) 1.1499(2) 0.4001(2) 0.0530(8) Uani 1 1 d . . . . .
C8S C 0.3401(3) 1.1241(2) 0.3295(2) 0.0505(8) Uani 1 1 d . . . . .
C9S C 0.2956(3) 1.0464(2) 0.3225(2) 0.0559(9) Uani 1 1 d . . . . .
H9SA H 0.2862 1.0012 0.3654 0.067 Uiso 1 1 calc R U . . .
N3S N 0.2685(2) 1.04494(17) 0.24785(18) 0.0564(7) Uani 1 1 d . . . . .
N4S N 0.2941(2) 1.12303(17) 0.20579(17) 0.0546(7) Uani 1 1 d . . . . .
C10S C 0.2665(4) 1.1472(2) 0.1235(2) 0.0790(12) Uani 1 1 d . . . . .
H10D H 0.2363 1.0994 0.1050 0.118 Uiso 1 1 calc R U . . .
H10E H 0.2111 1.1930 0.1318 0.118 Uiso 1 1 calc R U . . .
H10F H 0.3337 1.1652 0.0793 0.118 Uiso 1 1 calc R U . . .
C11S C 0.3375(3) 1.1707(2) 0.2525(2) 0.0578(9) Uani 1 1 d . . . . .
H11B H 0.3619 1.2260 0.2361 0.069 Uiso 1 1 calc R U . . .

loop_
_atom_site_aniso_label
_atom_site_aniso_U_11
_atom_site_aniso_U_22
_atom_site_aniso_U_33
_atom_site_aniso_U_23
_atom_site_aniso_U_13
_atom_site_aniso_U_12
Cu1 0.0541(3) 0.0615(3) 0.0534(3) -0.0122(2) -0.0132(2) -0.0064(2)
O1 0.0640(17) 0.0671(16) 0.0637(16) -0.0111(12) -0.0196(13) -0.0072(13)
C1 0.073(4) 0.118(5) 0.100(5) -0.025(4) -0.030(3) -0.020(4)
F1 0.120(6) 0.091(5) 0.132(8) -0.029(5) -0.056(6) -0.040(4)
F2 0.146(12) 0.220(17) 0.087(6) 0.022(9) -0.074(7) -0.060(11)
F3 0.068(8) 0.179(13) 0.169(16) -0.078(14) -0.059(9) 0.021(8)
F1A 0.132(9) 0.23(2) 0.26(2) -0.173(18) -0.109(16) 0.034(13)
F2A 0.151(11) 0.191(12) 0.171(13) 0.026(9) -0.116(10) -0.033(8)
F3A 0.093(11) 0.195(13) 0.142(8) 0.038(8) -0.060(8) -0.079(10)
C2 0.059(2) 0.051(2) 0.074(3) 0.0020(19) -0.027(2) -0.0051(18)
C3 0.050(2) 0.063(2) 0.068(3) -0.0049(19) -0.0131(19) -0.0001(17)
C4 0.055(2) 0.049(2) 0.056(2) -0.0024(16) -0.0152(18) 0.0096(17)
C5 0.063(3) 0.090(4) 0.072(3) -0.017(3) -0.018(3) 0.015(3)
F4 0.32(2) 0.158(14) 0.050(5) 0.009(7) -0.013(10) 0.153(12)
F5 0.077(8) 0.094(5) 0.067(6) -0.004(4) 0.009(4) 0.035(6)
F6 0.151(12) 0.237(17) 0.107(10) -0.101(11) 0.001(8) -0.040(10)
F4A 0.115(5) 0.082(6) 0.062(5) -0.011(4) -0.032(4) 0.037(4)
F5A 0.082(9) 0.164(14) 0.090(9) -0.016(9) 0.007(6) -0.042(8)
F6A 0.074(5) 0.048(3) 0.094(7) -0.023(3) -0.021(4) 0.024(3)
O2 0.0490(15) 0.0772(16) 0.0561(15) -0.0103(12) -0.0160(12) 0.0018(12)
O3 0.0735(18) 0.0722(17) 0.0612(16) -0.0158(13) -0.0128(14) -0.0035(14)
C6 0.120(6) 0.162(9) 0.090(5) -0.048(5) -0.003(5) -0.010(6)
F9 0.24(3) 0.29(2) 0.097(9) -0.030(10) 0.071(17) -0.09(2)
F7 0.192(15) 0.176(16) 0.225(15) -0.143(14) -0.013(15) 0.044(14)
F8 0.143(11) 0.32(4) 0.085(12) -0.101(19) -0.028(8) 0.018(18)
F7A 0.30(3) 0.142(11) 0.145(11) -0.096(8) 0.013(18) -0.017(19)
F8A 0.30(3) 0.220(16) 0.073(7) -0.023(8) -0.058(10) 0.065(14)
F9A 0.097(7) 0.43(6) 0.113(14) -0.12(2) 0.031(7) -0.007(15)
C7 0.079(3) 0.076(3) 0.067(3) -0.019(2) -0.001(2) -0.001(2)
C8 0.066(3) 0.101(3) 0.102(4) -0.026(3) 0.008(3) -0.018(2)
C9 0.057(3) 0.071(3) 0.094(3) -0.019(2) -0.014(2) -0.005(2)
C10 0.063(4) 0.139(7) 0.137(7) -0.036(5) -0.016(4) -0.030(4)
F10 0.090(7) 0.174(12) 0.107(6) 0.000(7) -0.049(5) -0.050(7)
F11 0.035(4) 0.204(15) 0.159(9) -0.077(9) -0.010(5) 0.000(6)
F12 0.157(13) 0.073(5) 0.235(17) -0.016(9) -0.078(12) -0.045(7)
F10A 0.186(15) 0.234(16) 0.40(3) -0.06(2) -0.20(2) -0.028(15)
F11A 0.21(2) 0.35(3) 0.30(2) -0.02(2) -0.048(19) -0.20(2)
F12A 0.127(10) 0.37(4) 0.42(4) -0.34(3) -0.08(2) 0.01(2)
O4 0.0563(16) 0.0670(16) 0.0763(17) -0.0197(13) -0.0158(14) -0.0046(12)
Cu2 0.0558(3) 0.0647(3) 0.0504(3) -0.0076(2) -0.0142(2) 0.0060(2)
O5 0.0595(15) 0.0603(15) 0.0508(14) -0.0049(11) -0.0179(12) -0.0006(12)
C11 0.103(4) 0.089(4) 0.063(3) 0.003(3) -0.018(3) 0.012(3)
F13 0.105(6) 0.30(3) 0.065(6) 0.049(11) -0.030(5) 0.036(10)
F14 0.118(10) 0.195(12) 0.051(4) 0.024(6) 0.017(5) 0.023(8)
F15 0.39(3) 0.099(12) 0.145(10) 0.061(9) -0.056(19) -0.090(18)
F13A 0.42(4) 0.139(9) 0.097(9) 0.001(6) -0.133(18) -0.083(15)
F14A 0.086(6) 0.179(12) 0.103(8) 0.062(8) 0.009(5) 0.010(8)
F15A 0.132(7) 0.093(9) 0.081(6) 0.026(5) -0.001(5) 0.037(7)
C12 0.068(3) 0.053(2) 0.049(2) -0.0063(17) -0.0119(19) -0.0079(19)
C13 0.060(2) 0.073(2) 0.050(2) -0.0009(19) -0.0017(18) 0.008(2)
C14 0.055(2) 0.056(2) 0.060(2) -0.0086(18) -0.0161(19) 0.0008(17)
C15 0.063(3) 0.090(4) 0.081(4) 0.007(3) -0.014(3) 0.010(3)
F16 0.200(15) 0.229(16) 0.316(19) -0.112(16) -0.208(15) 0.109(13)
F17 0.138(9) 0.083(5) 0.23(2) 0.045(9) -0.072(12) 0.022(5)
F18 0.109(11) 0.29(2) 0.128(13) 0.078(13) 0.037(10) 0.118(12)
F16A 0.068(6) 0.146(8) 0.122(8) 0.026(7) -0.046(6) -0.023(6)
F17A 0.089(8) 0.21(2) 0.085(6) 0.084(9) 0.016(6) 0.055(10)
F18A 0.098(8) 0.120(7) 0.137(11) -0.055(8) -0.041(8) 0.056(5)
O6 0.0531(14) 0.0633(15) 0.0531(14) -0.0024(11) -0.0128(12) 0.0010(11)
O7 0.0588(15) 0.0738(16) 0.0600(16) -0.0124(13) -0.0169(13) 0.0096(13)
C16 0.070(4) 0.111(5) 0.075(4) -0.016(4) -0.016(3) 0.023(3)
F19 0.107(6) 0.069(5) 0.117(7) -0.019(5) -0.033(5) 0.018(4)
F20 0.039(6) 0.182(12) 0.174(16) 0.053(10) 0.002(7) 0.020(6)
F21 0.165(16) 0.166(14) 0.129(11) -0.083(10) -0.108(10) 0.093(11)
F19A 0.098(8) 0.20(2) 0.24(3) 0.101(16) -0.010(14) 0.048(13)
F20A 0.123(12) 0.183(12) 0.101(10) -0.059(9) -0.035(8) 0.080(9)
F21A 0.119(8) 0.200(15) 0.141(10) -0.052(9) -0.086(7) 0.050(8)
C17 0.054(2) 0.065(2) 0.074(3) -0.019(2) -0.023(2) 0.0024(18)
C18 0.063(3) 0.099(3) 0.063(3) -0.023(2) -0.011(2) 0.016(2)
C19 0.063(2) 0.072(2) 0.050(2) -0.0179(19) -0.0150(19) -0.009(2)
C20 0.081(4) 0.099(4) 0.063(3) -0.013(3) -0.017(3) 0.014(3)
F22 0.101(11) 0.203(13) 0.079(9) 0.024(8) 0.005(6) -0.054(11)
F23 0.26(2) 0.113(7) 0.074(6) -0.044(6) -0.070(9) 0.017(10)
F24 0.36(2) 0.108(13) 0.058(5) 0.027(8) -0.010(7) 0.115(12)
F22A 0.133(15) 0.34(2) 0.056(5) -0.026(10) 0.004(7) 0.104(14)
F23A 0.208(15) 0.27(3) 0.102(11) 0.015(13) -0.099(11) -0.098(16)
F24A 0.176(8) 0.085(8) 0.074(6) 0.033(5) -0.002(4) 0.054(6)
O8 0.0647(16) 0.0755(17) 0.0518(15) -0.0106(12) -0.0150(13) 0.0057(13)
O1R 0.115(2) 0.0572(16) 0.108(2) -0.0168(15) -0.0648(19) -0.0031(15)
N1R 0.070(2) 0.055(2) 0.0620(19) -0.0078(15) -0.0265(16) -0.0083(15)
C1R 0.096(3) 0.085(3) 0.076(3) -0.013(2) -0.052(3) 0.004(2)
C2R 0.183(6) 0.156(5) 0.071(4) -0.020(3) -0.045(4) 0.048(4)
C3R 0.163(5) 0.110(4) 0.191(6) -0.030(4) -0.126(5) -0.010(4)
C4R 0.074(3) 0.072(3) 0.069(3) -0.005(2) -0.037(2) 0.000(2)
C5R 0.076(3) 0.159(5) 0.125(4) -0.039(4) -0.033(3) 0.012(3)
C6R 0.164(5) 0.088(3) 0.115(4) 0.007(3) -0.082(4) 0.003(3)
N2R 0.115(3) 0.061(2) 0.077(2) -0.0200(17) -0.056(2) 0.0055(19)
O2R 0.221(4) 0.075(2) 0.150(3) -0.044(2) -0.133(3) 0.027(2)
C7R 0.069(2) 0.053(2) 0.048(2) -0.0094(17) -0.0219(18) -0.0060(18)
C8R 0.064(2) 0.051(2) 0.0427(19) -0.0064(16) -0.0180(17) -0.0065(17)
C9R 0.062(2) 0.050(2) 0.061(2) -0.0066(17) -0.0210(18) -0.0034(17)
N3R 0.075(2) 0.0558(19) 0.0588(19) -0.0145(15) -0.0262(16) 0.0016(15)
N4R 0.0633(18) 0.0567(18) 0.0539(18) -0.0129(15) -0.0244(15) -0.0056(15)
C10R 0.106(3) 0.076(3) 0.081(3) -0.021(2) -0.055(3) -0.003(2)
C11R 0.083(3) 0.060(2) 0.052(2) -0.0151(17) -0.028(2) -0.003(2)
C1S 0.060(2) 0.074(3) 0.083(3) -0.033(2) -0.035(2) 0.015(2)
C2S 0.067(3) 0.126(4) 0.139(4) -0.037(3) -0.037(3) 0.012(3)
C3S 0.106(3) 0.080(3) 0.113(4) -0.037(3) -0.061(3) 0.003(2)
C4S 0.075(3) 0.065(2) 0.068(3) -0.027(2) -0.031(2) 0.020(2)
C5S 0.122(4) 0.090(3) 0.093(3) -0.024(3) -0.064(3) 0.035(3)
C6S 0.095(3) 0.094(3) 0.078(3) -0.035(2) -0.020(2) 0.019(3)
N2S 0.0654(19) 0.0552(19) 0.058(2) -0.0162(16) -0.0218(15) 0.0093(15)
O2S 0.0905(19) 0.0586(16) 0.0676(17) -0.0044(13) -0.0226(14) 0.0014(14)
C7S 0.053(2) 0.047(2) 0.060(2) -0.0126(17) -0.0142(17) 0.0031(16)
C8S 0.049(2) 0.052(2) 0.051(2) -0.0126(17) -0.0125(16) 0.0034(16)
C9S 0.065(2) 0.049(2) 0.057(2) -0.0023(16) -0.0222(18) -0.0066(17)
N3S 0.0637(18) 0.0546(18) 0.0543(18) -0.0041(14) -0.0206(15) -0.0075(14)
N4S 0.0640(18) 0.0530(18) 0.0467(17) -0.0076(14) -0.0144(14) 0.0016(14)
C10S 0.113(3) 0.073(3) 0.055(2) 0.000(2) -0.029(2) -0.004(2)
C11S 0.068(2) 0.049(2) 0.057(2) -0.0151(18) -0.0138(18) -0.0034(17)

loop_
_atom_type_symbol
_atom_type_description
_atom_type_scat_dispersion_real
_atom_type_scat_dispersion_imag
_atom_type_scat_source
C C 0.0033 0.0016 'International Tables Vol C Tables 4.2.6.8 and 6.1.1.4'
H H 0.0000 0.0000 'International Tables Vol C Tables 4.2.6.8 and 6.1.1.4'
N N 0.0061 0.0033 'International Tables Vol C Tables 4.2.6.8 and 6.1.1.4'
O O 0.0106 0.0060 'International Tables Vol C Tables 4.2.6.8 and 6.1.1.4'
F F 0.0171 0.0103 'International Tables Vol C Tables 4.2.6.8 and 6.1.1.4'
Cu Cu 0.3201 1.2651 'International Tables Vol C Tables 4.2.6.8 and 6.1.1.4'

loop_
_geom_angle_atom_site_label_1
_geom_angle_atom_site_label_2
_geom_angle_atom_site_label_3
_geom_angle
_geom_angle_site_symmetry_1
_geom_angle_site_symmetry_3
O4 Cu1 O3 92.21(11) . .
O4 Cu1 O1 176.62(10) . .
O3 Cu1 O1 84.79(11) . .
O4 Cu1 O2 91.62(10) . .
O3 Cu1 O2 172.47(10) . .
O1 Cu1 O2 91.17(10) . .
O4 Cu1 N3R 92.71(10) . .
O3 Cu1 N3R 95.15(10) . .
O1 Cu1 N3R 89.14(10) . .
O2 Cu1 N3R 91.13(10) . .
C2 O1 Cu1 124.1(2) . .
F2 C1 F3 111.7(12) . .
F1A C1 F3A 111.5(14) . .
F1A C1 F2A 106.2(12) . .
F3A C1 F2A 99.8(11) . .
F2 C1 F1 103.7(11) . .
F3 C1 F1 105.6(11) . .
F1A C1 C2 119.1(7) . .
F2 C1 C2 114.1(7) . .
F3 C1 C2 116.7(9) . .
F3A C1 C2 111.7(10) . .
F2A C1 C2 106.4(8) . .
F1 C1 C2 103.4(6) . .
O1 C2 C3 128.0(3) . .
O1 C2 C1 113.1(4) . .
C3 C2 C1 118.9(4) . .
C2 C3 C4 122.1(3) . .
O2 C4 C3 128.4(3) . .
O2 C4 C5 113.9(3) . .
C3 C4 C5 117.7(4) . .
F4A C5 F5A 108.0(13) . .
F6 C5 F5 101.2(12) . .
F6 C5 F4 115.4(12) . .
F5 C5 F4 105.3(12) . .
F4A C5 F6A 97.8(7) . .
F5A C5 F6A 108.4(10) . .
F6 C5 C4 113.9(9) . .
F4A C5 C4 114.3(8) . .
F5A C5 C4 116.7(10) . .
F5 C5 C4 111.8(10) . .
F4 C5 C4 108.7(8) . .
F6A C5 C4 109.9(6) . .
C4 O2 Cu1 123.6(2) . .
C7 O3 Cu1 124.4(3) . .
F9A C6 F7A 114(2) . .
F9A C6 F8A 111.5(19) . .
F7A C6 F8A 99.9(19) . .
F8 C6 F9 105(2) . .
F8 C6 F7 107.8(18) . .
F9 C6 F7 106.4(18) . .
F9A C6 C7 113.4(15) . .
F7A C6 C7 108.9(10) . .
F8A C6 C7 108.6(13) . .
F8 C6 C7 114.3(11) . .
F9 C6 C7 113.1(15) . .
F7 C6 C7 109.6(12) . .
O3 C7 C8 127.6(4) . .
O3 C7 C6 113.3(5) . .
C8 C7 C6 119.1(6) . .
C9 C8 C7 123.0(4) . .
O4 C9 C8 128.0(4) . .
O4 C9 C10 112.6(5) . .
C8 C9 C10 119.4(5) . .
F12A C10 F11A 112.9(19) . .
F12A C10 F10A 115(2) . .
F11A C10 F10A 95.8(17) . .
F11 C10 F10 109.8(11) . .
F11 C10 F12 102.3(15) . .
F10 C10 F12 105.2(12) . .
F12A C10 C9 117.2(10) . .
F11A C10 C9 108.9(12) . .
F11 C10 C9 116.1(8) . .
F10A C10 C9 104.6(8) . .
F10 C10 C9 113.6(7) . .
F12 C10 C9 108.6(9) . .
C9 O4 Cu1 124.5(3) . .
O5 Cu2 O8 171.92(10) . .
O5 Cu2 O6 93.09(10) . .
O8 Cu2 O6 88.81(10) . .
O5 Cu2 O7 85.95(10) . .
O8 Cu2 O7 91.69(10) . .
O6 Cu2 O7 176.53(10) . .
O5 Cu2 N3S 89.41(10) . .
O8 Cu2 N3S 98.48(10) . .
O6 Cu2 N3S 88.87(10) . .
O7 Cu2 N3S 94.45(10) . .
C12 O5 Cu2 124.3(2) . .
F15 C11 F13 110.4(12) . .
F15 C11 F14 112.9(12) . .
F13 C11 F14 100.0(10) . .
F13A C11 F15A 103.4(12) . .
F13A C11 F14A 113.5(13) . .
F15A C11 F14A 103.1(9) . .
F15 C11 C12 108.3(8) . .
F13A C11 C12 110.2(9) . .
F13 C11 C12 112.1(9) . .
F14 C11 C12 112.9(6) . .
F15A C11 C12 112.5(6) . .
F14A C11 C12 113.6(7) . .
O5 C12 C13 128.4(3) . .
O5 C12 C11 112.5(4) . .
C13 C12 C11 119.2(4) . .
C12 C13 C14 122.1(3) . .
O6 C14 C13 128.3(3) . .
O6 C14 C15 114.0(3) . .
C13 C14 C15 117.6(4) . .
F17 C15 F18 112.4(12) . .
F17A C15 F16A 109.0(11) . .
F17 C15 F16 102.3(14) . .
F18 C15 F16 104.4(12) . .
F17A C15 F18A 106.4(12) . .
F16A C15 F18A 104.0(8) . .
F17 C15 C14 112.0(9) . .
F18 C15 C14 117.8(7) . .
F17A C15 C14 115.6(7) . .
F16A C15 C14 112.8(7) . .
F16 C15 C14 106.2(6) . .
F18A C15 C14 108.3(6) . .
C14 O6 Cu2 123.8(2) . .
C17 O7 Cu2 124.6(2) . .
F20 C16 F21 115.0(12) . .
F19A C16 F20A 110.4(14) . .
F20 C16 F19 104.6(12) . .
F21 C16 F19 100.6(12) . .
F19A C16 F21A 109.1(14) . .
F20A C16 F21A 99.6(11) . .
F19A C16 C17 115.3(10) . .
F20 C16 C17 113.1(9) . .
F21 C16 C17 114.7(7) . .
F20A C16 C17 115.3(10) . .
F19 C16 C17 107.1(9) . .
F21A C16 C17 105.7(9) . .
O7 C17 C18 128.3(3) . .
O7 C17 C16 113.7(4) . .
C18 C17 C16 118.0(4) . .
C19 C18 C17 122.5(3) . .
O8 C19 C18 127.5(3) . .
O8 C19 C20 114.6(4) . .
C18 C19 C20 117.9(4) . .
F24 C20 F23 111.4(17) . .
F24 C20 F22 101.2(18) . .
F23 C20 F22 109.4(14) . .
F23A C20 F22A 105.0(15) . .
F23A C20 F24A 97.6(14) . .
F22A C20 F24A 113.4(15) . .
F24 C20 C19 111.3(11) . .
F23A C20 C19 110.9(12) . .
F23 C20 C19 112.0(12) . .
F22 C20 C19 111.0(10) . .
F22A C20 C19 114.8(10) . .
F24A C20 C19 113.4(8) . .
C19 O8 Cu2 125.4(2) . .
O1R N1R C7R 125.3(3) . .
O1R N1R C4R 121.0(3) . .
C7R N1R C4R 112.7(3) . .
N2R C1R C3R 110.7(4) . .
N2R C1R C2R 105.3(4) . .
C3R C1R C2R 109.1(4) . .
N2R C1R C4R 101.2(3) . .
C3R C1R C4R 116.5(4) . .
C2R C1R C4R 113.2(4) . .
N1R C4R C6R 109.6(3) . .
N1R C4R C5R 104.7(3) . .
C6R C4R C5R 110.2(4) . .
N1R C4R C1R 100.5(3) . .
C6R C4R C1R 117.0(4) . .
C5R C4R C1R 113.6(4) . .
O2R N2R C7R 125.2(3) . .
O2R N2R C1R 122.0(3) . .
C7R N2R C1R 112.4(3) . .
N1R C7R N2R 108.9(3) . .
N1R C7R C8R 125.5(3) . .
N2R C7R C8R 125.6(3) . .
C9R C8R C11R 104.3(3) . .
C9R C8R C7R 127.0(3) . .
C11R C8R C7R 128.6(3) . .
N4R C9R C8R 107.5(3) . .
C11R N3R N4R 104.6(3) . .
C11R N3R Cu1 123.3(2) . .
N4R N3R Cu1 132.1(2) . .
C9R N4R N3R 112.0(3) . .
C9R N4R C10R 127.2(3) . .
N3R N4R C10R 120.9(3) . .
N3R C11R C8R 111.7(3) . .
O1S N1S C7S 124.9(3) . .
O1S N1S C1S 123.0(3) . .
C7S N1S C1S 111.2(3) . .
N1S C1S C2S 105.5(3) . .
N1S C1S C4S 100.7(3) . .
C2S C1S C4S 114.3(3) . .
N1S C1S C3S 109.2(3) . .
C2S C1S C3S 110.1(3) . .
C4S C1S C3S 115.9(3) . .
N2S C4S C6S 106.3(3) . .
N2S C4S C5S 109.9(3) . .
C6S C4S C5S 109.9(3) . .
N2S C4S C1S 100.6(3) . .
C6S C4S C1S 113.8(3) . .
C5S C4S C1S 115.5(3) . .
O2S N2S C7S 125.3(3) . .
O2S N2S C4S 122.2(3) . .
C7S N2S C4S 111.8(3) . .
N1S C7S N2S 108.6(3) . .
N1S C7S C8S 125.0(3) . .
N2S C7S C8S 126.4(3) . .
C11S C8S C9S 104.0(3) . .
C11S C8S C7S 127.6(3) . .
C9S C8S C7S 128.4(3) . .
N3S C9S C8S 111.7(3) . .
C9S N3S N4S 105.0(3) . .
C9S N3S Cu2 124.3(2) . .
N4S N3S Cu2 130.7(2) . .
C11S N4S N3S 111.3(3) . .
C11S N4S C10S 128.0(3) . .
N3S N4S C10S 120.6(3) . .
N4S C11S C8S 108.0(3) . .

loop_
_geom_bond_atom_site_label_1
_geom_bond_atom_site_label_2
_geom_bond_distance
_geom_bond_site_symmetry_2
Cu1 O4 1.951(2) .
Cu1 O3 1.951(2) .
Cu1 O1 1.967(2) .
Cu1 O2 1.966(2) .
Cu1 N3R 2.314(3) .
O1 C2 1.247(4) .
C1 F1A 1.222(13) .
C1 F2 1.242(12) .
C1 F3 1.281(17) .
C1 F3A 1.306(19) .
C1 F2A 1.405(15) .
C1 F1 1.408(15) .
C1 C2 1.522(6) .
C2 C3 1.373(5) .
C3 C4 1.383(5) .
C4 O2 1.247(4) .
C4 C5 1.519(6) .
C5 F6 1.176(16) .
C5 F4A 1.290(16) .
C5 F5A 1.312(19) .
C5 F5 1.309(18) .
C5 F4 1.343(18) .
C5 F6A 1.420(13) .
O3 C7 1.245(5) .
C6 F9A 1.26(2) .
C6 F7A 1.34(2) .
C6 F8A 1.42(3) .
C6 F8 1.149(18) .
C6 F9 1.28(2) .
C6 F7 1.29(2) .
C6 C7 1.534(7) .
C7 C8 1.375(6) .
C8 C9 1.367(6) .
C9 O4 1.238(4) .
C9 C10 1.535(7) .
C10 F12A 1.115(16) .
C10 F11A 1.27(2) .
C10 F11 1.289(14) .
C10 F10A 1.329(16) .
C10 F10 1.327(13) .
C10 F12 1.337(16) .
Cu2 O5 1.932(2) .
Cu2 O8 1.945(2) .
Cu2 O6 1.949(2) .
Cu2 O7 1.961(2) .
Cu2 N3S 2.336(3) .
O5 C12 1.247(4) .
C11 F15 1.243(15) .
C11 F13A 1.244(15) .
C11 F13 1.270(17) .
C11 F14 1.282(13) .
C11 F15A 1.317(13) .
C11 F14A 1.337(13) .
C11 C12 1.529(5) .
C12 C13 1.373(5) .
C13 C14 1.382(5) .
C14 O6 1.243(4) .
C14 C15 1.523(5) .
C15 F17 1.222(15) .
C15 F18 1.223(11) .
C15 F17A 1.259(14) .
C15 F16A 1.261(10) .
C15 F16 1.341(13) .
C15 F18A 1.382(12) .
O7 C17 1.239(4) .
C16 F19A 1.19(2) .
C16 F20 1.266(13) .
C16 F21 1.288(17) .
C16 F20A 1.306(14) .
C16 F19 1.385(19) .
C16 F21A 1.378(18) .
C16 C17 1.541(6) .
C17 C18 1.374(5) .
C18 C19 1.373(5) .
C19 O8 1.247(4) .
C19 C20 1.525(6) .
C20 F24 1.041(16) .
C20 F23A 1.232(18) .
C20 F23 1.284(18) .
C20 F22 1.296(15) .
C20 F22A 1.288(17) .
C20 F24A 1.476(14) .
O1R N1R 1.287(3) .
N1R C7R 1.320(4) .
N1R C4R 1.504(4) .
C1R N2R 1.493(5) .
C1R C3R 1.501(6) .
C1R C2R 1.533(6) .
C1R C4R 1.541(5) .
C4R C6R 1.507(6) .
C4R C5R 1.526(6) .
N2R O2R 1.265(4) .
N2R C7R 1.336(4) .
C7R C8R 1.437(5) .
C8R C9R 1.375(4) .
C8R C11R 1.391(5) .
C9R N4R 1.324(4) .
N3R C11R 1.322(4) .
N3R N4R 1.355(4) .
N4R C10R 1.457(4) .
O1S N1S 1.283(3) .
N1S C7S 1.345(4) .
N1S C1S 1.500(4) .
C1S C2S 1.528(5) .
C1S C4S 1.534(5) .
C1S C3S 1.533(5) .
C4S N2S 1.502(4) .
C4S C6S 1.511(5) .
C4S C5S 1.531(5) .
N2S O2S 1.279(3) .
N2S C7S 1.341(4) .
C7S C8S 1.433(5) .
C8S C11S 1.374(4) .
C8S C9S 1.394(4) .
C9S N3S 1.316(4) .
N3S N4S 1.358(4) .
N4S C11S 1.325(4) .
N4S C10S 1.449(4) .
